data_7014301
loop_
_publ_author_name
'Zheng, Yue-Qing'
'Cheng, De-Yi'
'Liu, Bin-Bin'
'Huang, Wen-Xiang'

_publ_section_title
;
 New Cu(II) complexes based on the hydroxo-bridged dinuclear
 [Cu(OH)2Cu] units: step-like di- and trimerizations of [Cu(OH)2Cu]
 units.
;
_journal_issue 1
_journal_name_full 'Dalton transactions (Cambridge, England : 2003)'
_journal_page_first 277
_journal_page_last 286
_journal_paper_doi 10.1039/b916719f
_journal_volume 40
_journal_year 2011
_chemical_formula_sum 'C54 H62 Cu4 N10 O22'
_chemical_formula_weight 1459.14
_chemical_name_systematic
;
?
;
_space_group_IT_number 2
_symmetry_cell_setting triclinic
_symmetry_space_group_name_Hall '-P 1'
_symmetry_space_group_name_H-M 'P -1'
_atom_sites_solution_hydrogens geom
_atom_sites_solution_primary PATTERSON
_atom_sites_solution_secondary difmap
_audit_creation_method SHELXL-97
_cell_angle_alpha 79.90(3)
_cell_angle_beta 75.40(3)
_cell_angle_gamma 76.63(3)
_cell_formula_units_Z 1
_cell_length_a 9.5976(19)
_cell_length_b 12.781(3)
_cell_length_c 13.532(3)
_cell_measurement_reflns_used 11728
_cell_measurement_temperature 293(2)
_cell_measurement_theta_max 27.46
_cell_measurement_theta_min 3.00
_cell_volume 1550.7(6)
_computing_cell_refinement RAPID-AUTO
_computing_data_collection 'RAPID-AUTO (Rigaku,1998)'
_computing_data_reduction 'CrystalStructure (Rigaku/MSC,2002)'
_computing_molecular_graphics 'SHELXTL (Johnson,1976)'
_computing_publication_material SHELXTL97
_computing_structure_refinement 'SHELXL-97 (Sheldrick, 1997)'
_computing_structure_solution 'SHELXS-97 (Sheldrick, 1997)'
_diffrn_ambient_temperature 293(2)
_diffrn_detector_area_resol_mean 0
_diffrn_measured_fraction_theta_full 0.990
_diffrn_measured_fraction_theta_max 0.990
_diffrn_measurement_device_type 'Rigaku R-AXIS RAPID'
_diffrn_measurement_method '\w scans'
_diffrn_radiation_monochromator graphite
_diffrn_radiation_source 'fine-focus sealed tube'
_diffrn_radiation_type MoK\a
_diffrn_radiation_wavelength 0.71073
_diffrn_reflns_av_R_equivalents 0.0245
_diffrn_reflns_av_sigmaI/netI 0.0329
_diffrn_reflns_limit_h_max 12
_diffrn_reflns_limit_h_min -12
_diffrn_reflns_limit_k_max 16
_diffrn_reflns_limit_k_min -16
_diffrn_reflns_limit_l_max 17
_diffrn_reflns_limit_l_min -17
_diffrn_reflns_number 15452
_diffrn_reflns_theta_full 27.48
_diffrn_reflns_theta_max 27.48
_diffrn_reflns_theta_min 3.00
_diffrn_standards_decay_% 0
_diffrn_standards_interval_time 0
_diffrn_standards_number 0
_exptl_absorpt_coefficient_mu 1.408
_exptl_absorpt_correction_T_max 1.000
_exptl_absorpt_correction_T_min 0.784
_exptl_absorpt_correction_type empirical
_exptl_absorpt_process_details 'ABSCOR (Higashi, 1995)'
_exptl_crystal_colour blue
_exptl_crystal_density_diffrn 1.562
_exptl_crystal_density_method 'not measured'
_exptl_crystal_description plate
_exptl_crystal_F_000 748
_exptl_crystal_size_max 0.38
_exptl_crystal_size_mid 0.34
_exptl_crystal_size_min 0.18
_refine_diff_density_max 1.115
_refine_diff_density_min -0.912
_refine_diff_density_rms 0.112
_refine_ls_extinction_coef none
_refine_ls_extinction_method none
_refine_ls_goodness_of_fit_ref 1.332
_refine_ls_hydrogen_treatment constr
_refine_ls_matrix_type full
_refine_ls_number_parameters 363
_refine_ls_number_reflns 7047
_refine_ls_number_restraints 0
_refine_ls_restrained_S_all 1.332
_refine_ls_R_factor_all 0.0707
_refine_ls_R_factor_gt 0.0545
_refine_ls_shift/su_max 0.014
_refine_ls_shift/su_mean 0.000
_refine_ls_structure_factor_coef Fsqd
_refine_ls_weighting_details 'calc w=1/[\s^2^(Fo^2^)+(0.0670P)^2^+1.3187P] where P=(Fo^2^+2Fc^2^)/3'
_refine_ls_weighting_scheme calc
_refine_ls_wR_factor_gt 0.1545
_refine_ls_wR_factor_ref 0.1628
_reflns_number_gt 5530
_reflns_number_total 7047
_reflns_threshold_expression >2sigma(I)
_cod_data_source_file B916719F.TXT
_cod_data_source_block 1
_cod_depositor_comments
;
The following automatic conversions were performed:
'_refine_ls_hydrogen_treatment' value 'CONSTR' changed to 'constr'
according to '/home/saulius/struct/CIF-dictionaries/cif_core.dic'
dictionary named 'cif_core.dic' version 2.4.1 from 2010-06-29.

Automatic conversion script
Id: cif_fix_enum 1555 2011-01-17 13:19:09Z saulius 
;
_cod_original_cell_volume 1550.7(5)
_cod_original_sg_symbol_Hall -P1
_cod_original_sg_symbol_H-M P-1
_cod_database_code 7014301

loop_
_symmetry_equiv_pos_as_xyz
'x, y, z'
'-x, -y, -z'

loop_
_atom_site_label
_atom_site_type_symbol
_atom_site_fract_x
_atom_site_fract_y
_atom_site_fract_z
_atom_site_U_iso_or_equiv
_atom_site_adp_type
_atom_site_occupancy
_atom_site_symmetry_multiplicity
_atom_site_calc_flag
_atom_site_refinement_flags
_atom_site_disorder_assembly
_atom_site_disorder_group
Cu1 Cu 0.91893(5) 0.70753(3) 0.56486(3) 0.02970(14) Uani 1 1 d . . .
Cu2 Cu 0.82631(5) 0.51311(3) 0.54563(3) 0.02910(14) Uani 1 1 d . . .
O1 O 0.8267(3) 0.5953(2) 0.6514(2) 0.0350(6) Uani 1 1 d . . .
H1 H 0.7452 0.6240 0.6802 0.042 Uiso 1 1 d . . .
O2 O 0.9549(3) 0.60904(19) 0.46006(18) 0.0291(5) Uani 1 1 d . . .
H2 H 0.9422 0.6432 0.4062 0.035 Uiso 1 1 d . . .
O3 O 0.6999(4) 0.7985(3) 0.5336(2) 0.0540(8) Uani 1 1 d . . .
H3 H 0.6813 0.8495 0.4911 0.065 Uiso 1 1 d . . .
H4 H 0.6536 0.8212 0.5890 0.065 Uiso 1 1 d . . .
N1 N 1.0494(4) 0.8094(2) 0.4835(3) 0.0336(7) Uani 1 1 d . . .
N2 N 0.9548(4) 0.7685(3) 0.6817(3) 0.0364(7) Uani 1 1 d . . .
C1 C 1.0893(5) 0.8267(3) 0.3817(3) 0.0423(9) Uani 1 1 d . . .
H1A H 1.0518 0.7915 0.3427 0.051 Uiso 1 1 calc R . .
C2 C 1.1851(5) 0.8956(4) 0.3312(4) 0.0507(11) Uani 1 1 d . . .
H2A H 1.2119 0.9063 0.2597 0.061 Uiso 1 1 calc R . .
C3 C 1.2391(5) 0.9474(4) 0.3897(4) 0.0541(12) Uani 1 1 d . . .
H3A H 1.3030 0.9942 0.3580 0.065 Uiso 1 1 calc R . .
C4 C 1.1983(5) 0.9300(4) 0.4955(4) 0.0489(11) Uani 1 1 d . . .
H4A H 1.2347 0.9646 0.5357 0.059 Uiso 1 1 calc R . .
C5 C 1.1029(4) 0.8607(3) 0.5410(3) 0.0358(8) Uani 1 1 d . . .
C6 C 1.0501(4) 0.8364(3) 0.6533(3) 0.0363(8) Uani 1 1 d . . .
C7 C 1.0942(5) 0.8772(4) 0.7263(4) 0.0511(11) Uani 1 1 d . . .
H7A H 1.1607 0.9236 0.7057 0.061 Uiso 1 1 calc R . .
C8 C 1.0405(6) 0.8493(4) 0.8279(4) 0.0567(13) Uani 1 1 d . . .
H8A H 1.0682 0.8775 0.8772 0.068 Uiso 1 1 calc R . .
C9 C 0.9439(6) 0.7785(5) 0.8571(4) 0.0576(13) Uani 1 1 d . . .
H9A H 0.9074 0.7570 0.9264 0.069 Uiso 1 1 calc R . .
C10 C 0.9026(5) 0.7401(4) 0.7818(3) 0.0491(11) Uani 1 1 d . . .
H10A H 0.8367 0.6932 0.8013 0.059 Uiso 1 1 calc R . .
N3 N 0.6859(4) 0.4233(3) 0.6326(3) 0.0363(7) Uani 1 1 d . . .
N4 N 0.7711(4) 0.4565(3) 0.4338(3) 0.0349(7) Uani 1 1 d . . .
C11 C 0.6544(5) 0.4078(4) 0.7358(4) 0.0465(10) Uani 1 1 d . . .
H11A H 0.7039 0.4380 0.7710 0.056 Uiso 1 1 calc R . .
C12 C 0.5508(5) 0.3483(4) 0.7911(4) 0.0580(13) Uani 1 1 d . . .
H12A H 0.5298 0.3391 0.8627 0.070 Uiso 1 1 calc R . .
C13 C 0.4787(6) 0.3028(4) 0.7384(5) 0.0633(14) Uani 1 1 d . . .
H13A H 0.4083 0.2626 0.7742 0.076 Uiso 1 1 calc R . .
C14 C 0.5117(5) 0.3174(4) 0.6332(5) 0.0559(13) Uani 1 1 d . . .
H14A H 0.4645 0.2862 0.5972 0.067 Uiso 1 1 calc R . .
C15 C 0.6164(4) 0.3791(3) 0.5797(4) 0.0392(9) Uani 1 1 d . . .
C16 C 0.6632(4) 0.3993(3) 0.4675(3) 0.0378(9) Uani 1 1 d . . .
C17 C 0.6044(5) 0.3626(4) 0.3991(4) 0.0516(12) Uani 1 1 d . . .
H17A H 0.5299 0.3230 0.4231 0.062 Uiso 1 1 calc R . .
C18 C 0.6590(6) 0.3861(4) 0.2947(4) 0.0572(13) Uani 1 1 d . . .
H18A H 0.6202 0.3630 0.2477 0.069 Uiso 1 1 calc R . .
C19 C 0.7709(6) 0.4438(4) 0.2600(4) 0.0509(11) Uani 1 1 d . . .
H19A H 0.8085 0.4598 0.1899 0.061 Uiso 1 1 calc R . .
C20 C 0.8256(5) 0.4771(3) 0.3315(3) 0.0421(9) Uani 1 1 d . . .
H20A H 0.9022 0.5148 0.3088 0.051 Uiso 1 1 calc R . .
C27 C 0.5145(5) 0.8057(3) 0.7837(3) 0.0409(9) Uani 1 1 d . . .
O4 O 0.5709(3) 0.7068(2) 0.7871(2) 0.0462(7) Uani 1 1 d . . .
O5 O 0.5354(4) 0.8741(3) 0.7057(3) 0.0647(10) Uani 1 1 d . . .
O6A O 0.8498(11) 0.7746(13) 0.1311(8) 0.091(4) Uiso 0.54(2) 1 d P A 1
O6B O 0.8639(10) 0.7215(12) 0.1232(7) 0.066(4) Uiso 0.46(2) 1 d P A 2
N5 N 0.8987(5) 0.7303(4) 0.2035(4) 0.0607(11) Uani 1 1 d . . .
O7 O 1.0114(6) 0.6672(5) 0.2143(5) 0.1167(19) Uani 1 1 d . A .
O8 O 0.8301(6) 0.7561(5) 0.2875(4) 0.119(2) Uani 1 1 d . A .
OW1 O 0.6529(5) 0.9447(3) 0.3600(3) 0.0738(11) Uani 1 1 d . . .
H9 H 0.5980 1.0023 0.3335 0.089 Uiso 1 1 d . . .
H10 H 0.6552 0.8869 0.3322 0.089 Uiso 1 1 d . . .
OW2 O 0.6165(5) 0.5468(4) 0.9537(4) 0.1037(17) Uani 1 1 d . . .
H5 H 0.5934 0.5931 0.9014 0.124 Uiso 1 1 d . . .
H6 H 0.7099 0.5159 0.9425 0.124 Uiso 1 1 d . . .
OW3A O 1.1116(12) 0.5551(10) 0.0117(11) 0.090(4) Uiso 0.54(2) 1 d P A 1
OW3B O 1.0908(14) 0.5157(13) 0.0555(13) 0.094(5) Uiso 0.46(2) 1 d P A 2
H7 H 1.0659 0.5793 0.0709 0.113 Uiso 1 1 d . . .
H8 H 1.1045 0.4927 -0.0035 0.113 Uiso 1 1 d . . .
C26 C 0.4075(4) 0.8424(3) 0.8797(3) 0.0547(12) Uiso 1 1 d G . .
C24 C 0.3356(5) 0.7680(2) 0.9495(3) 0.0689(15) Uiso 1 1 d G . .
H24A H 0.3599 0.6951 0.9400 0.083 Uiso 1 1 calc R . .
C21 C 0.2275(5) 0.8025(4) 1.0335(3) 0.098(2) Uiso 1 1 d G . .
H21A H 0.1794 0.7527 1.0801 0.117 Uiso 1 1 calc R . .
C22 C 0.1912(5) 0.9114(4) 1.0477(3) 0.112(3) Uiso 1 1 d G . .
H22A H 0.1189 0.9345 1.1039 0.134 Uiso 1 1 calc R . .
C23 C 0.2631(6) 0.9858(3) 0.9779(4) 0.126(3) Uiso 1 1 d G . .
H23A H 0.2389 1.0587 0.9874 0.151 Uiso 1 1 calc R . .
C25 C 0.3713(5) 0.9513(3) 0.8940(3) 0.094(2) Uiso 1 1 d G . .
H25A H 0.4194 1.0011 0.8473 0.113 Uiso 1 1 calc R . .

loop_
_atom_site_aniso_label
_atom_site_aniso_U_11
_atom_site_aniso_U_22
_atom_site_aniso_U_33
_atom_site_aniso_U_23
_atom_site_aniso_U_13
_atom_site_aniso_U_12
Cu1 0.0331(3) 0.0273(2) 0.0310(2) -0.00650(18) -0.00632(18) -0.00929(18)
Cu2 0.0277(2) 0.0293(2) 0.0326(3) -0.00494(19) -0.00631(18) -0.00977(18)
O1 0.0374(15) 0.0346(14) 0.0326(13) -0.0073(11) -0.0014(11) -0.0110(11)
O2 0.0331(13) 0.0276(12) 0.0273(12) -0.0033(10) -0.0065(10) -0.0077(10)
O3 0.0495(19) 0.0523(18) 0.0487(18) -0.0006(15) -0.0098(15) 0.0077(15)
N1 0.0346(17) 0.0284(15) 0.0403(17) -0.0048(14) -0.0104(14) -0.0084(13)
N2 0.0389(18) 0.0364(17) 0.0354(17) -0.0086(14) -0.0104(14) -0.0050(14)
C1 0.047(2) 0.040(2) 0.042(2) 0.0022(18) -0.0129(19) -0.0154(18)
C2 0.054(3) 0.047(2) 0.048(3) 0.006(2) -0.008(2) -0.016(2)
C3 0.050(3) 0.043(2) 0.071(3) 0.001(2) -0.010(2) -0.023(2)
C4 0.050(3) 0.041(2) 0.064(3) -0.009(2) -0.016(2) -0.019(2)
C5 0.033(2) 0.0258(17) 0.050(2) -0.0074(17) -0.0133(17) -0.0027(14)
C6 0.035(2) 0.0293(18) 0.048(2) -0.0114(17) -0.0152(17) -0.0020(15)
C7 0.052(3) 0.049(3) 0.064(3) -0.023(2) -0.022(2) -0.010(2)
C8 0.061(3) 0.064(3) 0.055(3) -0.030(3) -0.027(2) 0.001(2)
C9 0.063(3) 0.072(3) 0.040(2) -0.019(2) -0.014(2) -0.004(3)
C10 0.051(3) 0.061(3) 0.037(2) -0.014(2) -0.0072(19) -0.011(2)
N3 0.0291(16) 0.0339(16) 0.0451(19) -0.0022(15) -0.0072(14) -0.0077(13)
N4 0.0325(17) 0.0319(16) 0.0448(18) -0.0073(14) -0.0158(14) -0.0053(13)
C11 0.041(2) 0.046(2) 0.049(2) 0.001(2) -0.0094(19) -0.0088(19)
C12 0.044(3) 0.061(3) 0.056(3) 0.012(2) 0.000(2) -0.012(2)
C13 0.040(3) 0.061(3) 0.081(4) 0.011(3) 0.000(3) -0.023(2)
C14 0.032(2) 0.044(2) 0.093(4) -0.004(3) -0.016(2) -0.0133(19)
C15 0.0260(19) 0.0305(19) 0.062(3) -0.0054(18) -0.0135(18) -0.0036(15)
C16 0.0313(19) 0.0294(18) 0.057(2) -0.0074(18) -0.0181(18) -0.0045(15)
C17 0.043(2) 0.043(2) 0.082(4) -0.018(2) -0.030(2) -0.0088(19)
C18 0.060(3) 0.053(3) 0.073(3) -0.026(3) -0.037(3) -0.001(2)
C19 0.061(3) 0.048(2) 0.049(3) -0.013(2) -0.025(2) -0.002(2)
C20 0.047(2) 0.037(2) 0.046(2) -0.0076(18) -0.0175(19) -0.0045(18)
C27 0.037(2) 0.043(2) 0.042(2) -0.0071(19) -0.0055(17) -0.0109(18)
O4 0.0450(17) 0.0439(16) 0.0442(16) -0.0055(14) 0.0002(13) -0.0091(13)
O5 0.074(2) 0.0477(19) 0.055(2) 0.0000(17) 0.0095(18) -0.0074(17)
N5 0.052(3) 0.076(3) 0.053(2) -0.011(2) -0.006(2) -0.014(2)
O7 0.081(4) 0.105(4) 0.150(5) 0.023(4) -0.038(4) -0.005(3)
O8 0.093(4) 0.162(6) 0.114(4) -0.075(4) -0.022(3) -0.007(4)
OW1 0.103(3) 0.060(2) 0.057(2) -0.0043(18) -0.031(2) -0.003(2)
OW2 0.077(3) 0.102(4) 0.106(4) 0.037(3) -0.019(3) -0.003(3)

loop_
_atom_type_symbol
_atom_type_description
_atom_type_scat_dispersion_real
_atom_type_scat_dispersion_imag
_atom_type_scat_source
C C 0.0033 0.0016 'International Tables Vol C Tables 4.2.6.8 and 6.1.1.4'
H H 0.0000 0.0000 'International Tables Vol C Tables 4.2.6.8 and 6.1.1.4'
N N 0.0061 0.0033 'International Tables Vol C Tables 4.2.6.8 and 6.1.1.4'
O O 0.0106 0.0060 'International Tables Vol C Tables 4.2.6.8 and 6.1.1.4'
Cu Cu 0.2630 1.2660 'International Tables Vol C Tables 4.2.6.8 and 6.1.1.4'

loop_
_geom_angle_atom_site_label_1
_geom_angle_atom_site_label_2
_geom_angle_atom_site_label_3
_geom_angle
_geom_angle_site_symmetry_1
_geom_angle_site_symmetry_3
_geom_angle_publ_flag
O1 Cu1 O2 82.45(11) . . ?
O1 Cu1 N1 169.19(13) . . ?
O2 Cu1 N1 97.67(12) . . ?
O1 Cu1 N2 94.93(13) . . ?
O2 Cu1 N2 157.46(12) . . ?
N1 Cu1 N2 80.79(13) . . ?
O1 Cu1 O3 90.32(13) . . ?
O2 Cu1 O3 94.70(12) . . ?
N1 Cu1 O3 100.42(13) . . ?
N2 Cu1 O3 107.73(13) . . ?
O1 Cu1 Cu2 41.00(8) . . ?
O2 Cu1 Cu2 42.43(7) . . ?
N1 Cu1 Cu2 140.09(9) . . ?
N2 Cu1 Cu2 134.81(10) . . ?
O3 Cu1 Cu2 86.28(10) . . ?
O1 Cu1 H1 19.7 . . ?
O2 Cu1 H1 95.0 . . ?
N1 Cu1 H1 166.6 . . ?
N2 Cu1 H1 89.2 . . ?
O3 Cu1 H1 74.1 . . ?
Cu2 Cu1 H1 52.7 . . ?
O1 Cu2 O2 82.77(11) . . ?
O1 Cu2 N3 96.15(13) . . ?
O2 Cu2 N3 176.59(12) . . ?
O1 Cu2 N4 163.62(13) . . ?
O2 Cu2 N4 99.30(12) . . ?
N3 Cu2 N4 80.83(14) . . ?
O1 Cu2 O2 101.51(11) . 2_766 ?
O2 Cu2 O2 82.62(10) . 2_766 ?
N3 Cu2 O2 100.78(12) . 2_766 ?
N4 Cu2 O2 94.87(11) . 2_766 ?
O1 Cu2 Cu1 41.03(8) . . ?
O2 Cu2 Cu1 42.72(7) . . ?
N3 Cu2 Cu1 135.55(10) . . ?
N4 Cu2 Cu1 135.73(10) . . ?
O2 Cu2 Cu1 99.77(6) 2_766 . ?
O1 Cu2 Cu2 93.79(9) . 2_766 ?
O2 Cu2 Cu2 45.31(8) . 2_766 ?
N3 Cu2 Cu2 138.08(10) . 2_766 ?
N4 Cu2 Cu2 99.18(10) . 2_766 ?
O2 Cu2 Cu2 37.31(6) 2_766 2_766 ?
Cu1 Cu2 Cu2 70.89(3) . 2_766 ?
Cu2 O1 Cu1 97.97(12) . . ?
Cu2 O1 H1 113.8 . . ?
Cu1 O1 H1 107.4 . . ?
Cu2 O2 Cu1 94.85(11) . . ?
Cu2 O2 Cu2 97.38(10) . 2_766 ?
Cu1 O2 Cu2 112.15(11) . 2_766 ?
Cu2 O2 H2 124.0 . . ?
Cu1 O2 H2 110.1 . . ?
Cu2 O2 H2 116.2 2_766 . ?
Cu1 O3 H3 129.8 . . ?
Cu1 O3 H4 104.6 . . ?
H3 O3 H4 103.2 . . ?
C1 N1 C5 119.2(3) . . ?
C1 N1 Cu1 126.0(3) . . ?
C5 N1 Cu1 114.7(3) . . ?
C10 N2 C6 119.2(4) . . ?
C10 N2 Cu1 125.7(3) . . ?
C6 N2 Cu1 114.8(3) . . ?
N1 C1 C2 122.4(4) . . ?
N1 C1 H1A 118.8 . . ?
C2 C1 H1A 118.8 . . ?
C3 C2 C1 118.2(4) . . ?
C3 C2 H2A 120.9 . . ?
C1 C2 H2A 120.9 . . ?
C2 C3 C4 119.9(4) . . ?
C2 C3 H3A 120.1 . . ?
C4 C3 H3A 120.1 . . ?
C3 C4 C5 119.1(4) . . ?
C3 C4 H4A 120.4 . . ?
C5 C4 H4A 120.4 . . ?
N1 C5 C4 121.2(4) . . ?
N1 C5 C6 114.7(3) . . ?
C4 C5 C6 124.1(4) . . ?
N2 C6 C7 120.9(4) . . ?
N2 C6 C5 114.7(3) . . ?
C7 C6 C5 124.4(4) . . ?
C8 C7 C6 120.0(4) . . ?
C8 C7 H7A 120.0 . . ?
C6 C7 H7A 120.0 . . ?
C7 C8 C9 119.2(4) . . ?
C7 C8 H8A 120.4 . . ?
C9 C8 H8A 120.4 . . ?
C10 C9 C8 118.9(5) . . ?
C10 C9 H9A 120.6 . . ?
C8 C9 H9A 120.6 . . ?
N2 C10 C9 121.8(5) . . ?
N2 C10 H10A 119.1 . . ?
C9 C10 H10A 119.1 . . ?
C11 N3 C15 120.0(4) . . ?
C11 N3 Cu2 125.1(3) . . ?
C15 N3 Cu2 114.8(3) . . ?
C16 N4 C20 119.5(3) . . ?
C16 N4 Cu2 114.4(3) . . ?
C20 N4 Cu2 126.0(3) . . ?
N3 C11 C12 121.9(4) . . ?
N3 C11 H11A 119.1 . . ?
C12 C11 H11A 119.1 . . ?
C11 C12 C13 118.8(5) . . ?
C11 C12 H12A 120.6 . . ?
C13 C12 H12A 120.6 . . ?
C14 C13 C12 119.5(4) . . ?
C14 C13 H13A 120.2 . . ?
C12 C13 H13A 120.2 . . ?
C13 C14 C15 120.0(5) . . ?
C13 C14 H14A 120.0 . . ?
C15 C14 H14A 120.0 . . ?
N3 C15 C14 119.7(4) . . ?
N3 C15 C16 114.9(3) . . ?
C14 C15 C16 125.4(4) . . ?
N4 C16 C17 121.3(4) . . ?
N4 C16 C15 114.6(3) . . ?
C17 C16 C15 124.1(4) . . ?
C18 C17 C16 118.6(4) . . ?
C18 C17 H17A 120.7 . . ?
C16 C17 H17A 120.7 . . ?
C17 C18 C19 120.2(4) . . ?
C17 C18 H18A 119.9 . . ?
C19 C18 H18A 119.9 . . ?
C20 C19 C18 118.5(5) . . ?
C20 C19 H19A 120.8 . . ?
C18 C19 H19A 120.8 . . ?
N4 C20 C19 121.9(4) . . ?
N4 C20 H20A 119.0 . . ?
C19 C20 H20A 119.0 . . ?
O4 C27 O5 124.8(4) . . ?
O4 C27 C26 116.7(4) . . ?
O5 C27 C26 118.4(4) . . ?
O6A N5 O7 134.3(8) . . ?
O6A N5 O8 116.8(8) . . ?
O7 N5 O8 108.6(6) . . ?
O6A N5 O6B 32.5(6) . . ?
O7 N5 O6B 111.5(8) . . ?
O8 N5 O6B 134.3(7) . . ?
H9 OW1 H10 111.3 . . ?
H5 OW2 H6 112.9 . . ?
H7 OW3A H8 122.8 . . ?
H7 OW3B H8 129.8 . . ?
C24 C26 C25 120.0 . . ?
C24 C26 C27 119.4(3) . . ?
C25 C26 C27 120.4(3) . . ?
C21 C24 C26 120.0 . . ?
C21 C24 H24A 120.0 . . ?
C26 C24 H24A 120.0 . . ?
C24 C21 C22 120.0 . . ?
C24 C21 H21A 120.0 . . ?
C22 C21 H21A 120.0 . . ?
C21 C22 C23 120.0 . . ?
C21 C22 H22A 120.0 . . ?
C23 C22 H22A 120.0 . . ?
C22 C23 C25 120.0 . . ?
C22 C23 H23A 120.0 . . ?
C25 C23 H23A 120.0 . . ?
C23 C25 C26 120.0 . . ?
C23 C25 H25A 120.0 . . ?
C26 C25 H25A 120.0 . . ?

loop_
_geom_bond_atom_site_label_1
_geom_bond_atom_site_label_2
_geom_bond_distance
_geom_bond_site_symmetry_2
_geom_bond_publ_flag
Cu1 O1 1.921(3) . ?
Cu1 O2 1.973(2) . ?
Cu1 N1 2.008(3) . ?
Cu1 N2 2.014(3) . ?
Cu1 O3 2.257(3) . ?
Cu1 Cu2 2.8978(8) . ?
Cu1 H1 2.2985 . ?
Cu2 O1 1.920(3) . ?
Cu2 O2 1.962(3) . ?
Cu2 N3 1.990(3) . ?
Cu2 N4 2.015(3) . ?
Cu2 O2 2.301(3) 2_766 ?
Cu2 Cu2 3.2104(13) 2_766 ?
O1 H1 0.8135 . ?
O2 Cu2 2.301(3) 2_766 ?
O2 H2 0.8040 . ?
O3 H3 0.8086 . ?
O3 H4 0.8329 . ?
N1 C1 1.326(5) . ?
N1 C5 1.354(5) . ?
N2 C10 1.337(5) . ?
N2 C6 1.346(5) . ?
C1 C2 1.392(6) . ?
C1 H1A 0.9300 . ?
C2 C3 1.372(7) . ?
C2 H2A 0.9300 . ?
C3 C4 1.378(7) . ?
C3 H3A 0.9300 . ?
C4 C5 1.380(6) . ?
C4 H4A 0.9300 . ?
C5 C6 1.477(6) . ?
C6 C7 1.386(6) . ?
C7 C8 1.355(7) . ?
C7 H7A 0.9300 . ?
C8 C9 1.383(8) . ?
C8 H8A 0.9300 . ?
C9 C10 1.380(6) . ?
C9 H9A 0.9300 . ?
C10 H10A 0.9300 . ?
N3 C11 1.341(6) . ?
N3 C15 1.355(5) . ?
N4 C16 1.346(5) . ?
N4 C20 1.352(5) . ?
C11 C12 1.379(6) . ?
C11 H11A 0.9300 . ?
C12 C13 1.380(8) . ?
C12 H12A 0.9300 . ?
C13 C14 1.367(8) . ?
C13 H13A 0.9300 . ?
C14 C15 1.398(6) . ?
C14 H14A 0.9300 . ?
C15 C16 1.466(6) . ?
C16 C17 1.390(6) . ?
C17 C18 1.382(8) . ?
C17 H17A 0.9300 . ?
C18 C19 1.382(7) . ?
C18 H18A 0.9300 . ?
C19 C20 1.377(6) . ?
C19 H19A 0.9300 . ?
C20 H20A 0.9300 . ?
C27 O4 1.252(5) . ?
C27 O5 1.253(5) . ?
C27 C26 1.511(5) . ?
O6A N5 1.190(11) . ?
O6B N5 1.245(11) . ?
N5 O7 1.215(7) . ?
N5 O8 1.220(6) . ?
OW1 H9 0.8791 . ?
OW1 H10 0.8788 . ?
OW2 H5 0.8788 . ?
OW2 H6 0.8778 . ?
OW3A H7 0.8817 . ?
OW3A H8 0.8795 . ?
OW3B H7 0.8409 . ?
OW3B H8 0.8667 . ?
C26 C24 1.3900 . ?
C26 C25 1.3900 . ?
C24 C21 1.3900 . ?
C24 H24A 0.9300 . ?
C21 C22 1.3900 . ?
C21 H21A 0.9300 . ?
C22 C23 1.3900 . ?
C22 H22A 0.9300 . ?
C23 C25 1.3900 . ?
C23 H23A 0.9300 . ?
C25 H25A 0.9300 . ?
